data_1555320
loop_
_publ_author_name
'Yamada, Shinji'
'Yamamoto, Natsuo'
'Takamori, Eri'

_publ_section_title
;
 A Molecular Seesaw Balance: Evaluation of Solvent and Counteranion
 Effects on Pyridinium-\p Interactions.
;
_journal_issue 19
_journal_name_full 'Organic letters'
_journal_page_first 4862
_journal_page_last 4865
_journal_paper_doi 10.1021/acs.orglett.5b02420
_journal_volume 17
_journal_year 2015
_chemical_absolute_configuration 'CHOOSE rm ad rmad syn or unk'
_chemical_formula_moiety 'C21 H17 N'
_chemical_formula_sum 'C21 H17 N'
_chemical_formula_weight 283.37
_space_group_crystal_system orthorhombic
_space_group_IT_number 29
_space_group_name_Hall 'P 2c -2ac'
_space_group_name_H-M_alt 'P c a 21'
_atom_sites_solution_hydrogens geom
_atom_sites_solution_primary direct
_atom_sites_solution_secondary difmap
_cell_angle_alpha 90.0000
_cell_angle_beta 90.0000
_cell_angle_gamma 90.0000
_cell_formula_units_Z 4
_cell_length_a 20.9818(3)
_cell_length_b 8.85852(10)
_cell_length_c 8.04013(10)
_cell_measurement_reflns_used 4677
_cell_measurement_temperature 123
_cell_measurement_theta_max 68.15
_cell_measurement_theta_min 4.21
_cell_volume 1494.40(3)
_computing_cell_refinement 'RAPID AUTO'
_computing_data_collection 'RAPID AUTO (Rigaku, ????)'
_computing_data_reduction 'RAPID AUTO'
_computing_molecular_graphics 'CrystalStructure 4.1'
_computing_publication_material 'CrystalStructure 4.1 (Rigaku, 2014)'
_computing_structure_refinement 'SHELXL97 (Sheldrick, 2008)'
_computing_structure_solution 'SHELXS97 (Sheldrick, 2008)'
_diffrn_ambient_temperature 123
_diffrn_detector_area_resol_mean 10.000
_diffrn_measured_fraction_theta_full 1.000
_diffrn_measured_fraction_theta_max 1.000
_diffrn_measurement_device_type 'Rigaku R-AXIS RAPID'
_diffrn_measurement_method \w
_diffrn_radiation_type 'Cu K\a'
_diffrn_radiation_wavelength 1.54187
_diffrn_reflns_av_R_equivalents 0.0373
_diffrn_reflns_Laue_measured_fraction_full 0.000
_diffrn_reflns_Laue_measured_fraction_max 0.000
_diffrn_reflns_limit_h_max 25
_diffrn_reflns_limit_h_min -25
_diffrn_reflns_limit_k_max 10
_diffrn_reflns_limit_k_min -10
_diffrn_reflns_limit_l_max 9
_diffrn_reflns_limit_l_min -9
_diffrn_reflns_number 14904
_diffrn_reflns_point_group_measured_fraction_full 0.000
_diffrn_reflns_point_group_measured_fraction_max 0.000
_diffrn_reflns_theta_full 68.170
_diffrn_reflns_theta_max 68.170
_diffrn_reflns_theta_min 4.214
_diffrn_standards_number 0
_exptl_absorpt_coefficient_mu 0.555
_exptl_absorpt_correction_type none
_exptl_crystal_colour colorless
_exptl_crystal_density_diffrn 1.259
_exptl_crystal_density_method 'not measured'
_exptl_crystal_description prism
_exptl_crystal_F_000 600.00
_exptl_crystal_size_max 0.400
_exptl_crystal_size_mid 0.300
_exptl_crystal_size_min 0.100
_refine_diff_density_max 0.17
_refine_diff_density_min -0.12
_refine_ls_abs_structure_details 'Flack, H. D. (1983), Acta Cryst. A39, 876-881.  1230 Friedel Pairs'
_refine_ls_abs_structure_Flack -0.0(7)
_refine_ls_extinction_method none
_refine_ls_goodness_of_fit_ref 1.076
_refine_ls_hydrogen_treatment constr
_refine_ls_number_parameters 199
_refine_ls_number_reflns 2705
_refine_ls_number_restraints 1
_refine_ls_R_factor_all 0.0358
_refine_ls_R_factor_gt 0.0328
_refine_ls_shift/su_max 0.000
_refine_ls_structure_factor_coef Fsqd
_refine_ls_weighting_details 'w = 1/[\s^2^(Fo^2^)+(0.0480P)^2^+0.1197P] where P=(Fo^2^+2Fc^2^)/3'
_refine_ls_weighting_scheme calc
_refine_ls_wR_factor_gt 0.0837
_refine_ls_wR_factor_ref 0.0868
_reflns_number_gt 2527
_reflns_number_total 2705
_reflns_threshold_expression F^2^>2.0\s(F^2^)
_cod_data_source_file ol5b02420_si_002.cif
_cod_data_source_block BENZOQUINO-ADDUCT1
_cod_database_code 1555320

loop_
_symmetry_equiv_pos_site_id
_space_group_symop_operation_xyz
1 +X,+Y,+Z
2 1/2-X,+Y,1/2+Z
3 1/2+X,-Y,+Z
4 -X,-Y,1/2+Z

loop_
_atom_site_label
_atom_site_type_symbol
_atom_site_fract_x
_atom_site_fract_y
_atom_site_fract_z
_atom_site_U_iso_or_equiv
_atom_site_adp_type
_atom_site_occupancy
_atom_site_site_symmetry_multiplicity
_atom_site_calc_flag
_atom_site_refinement_flags
N1 N 0.43664(7) 0.79838(15) 0.75385(19) 0.0419(3) Uani 1 4 d .
C1 C 0.49517(8) 0.8455(2) 0.7011(3) 0.0482(5) Uani 1 4 d .
C2 C 0.53040(8) 0.7678(2) 0.5852(3) 0.0542(5) Uani 1 4 d .
C3 C 0.50629(8) 0.6352(2) 0.5183(2) 0.0463(4) Uani 1 4 d .
C4 C 0.44728(7) 0.58395(18) 0.5687(2) 0.0349(4) Uani 1 4 d .
C5 C 0.41560(8) 0.44504(19) 0.4981(2) 0.0385(4) Uani 1 4 d .
C6 C 0.38020(8) 0.36139(17) 0.6335(2) 0.0372(4) Uani 1 4 d .
C7 C 0.37810(10) 0.20478(19) 0.6438(3) 0.0523(5) Uani 1 4 d .
C8 C 0.34212(11) 0.1351(2) 0.7657(3) 0.0599(6) Uani 1 4 d .
C9 C 0.30942(10) 0.2214(2) 0.8795(3) 0.0551(5) Uani 1 4 d .
C10 C 0.31178(7) 0.37712(18) 0.8739(2) 0.0370(4) Uani 1 4 d .
C11 C 0.34644(7) 0.44654(16) 0.7503(2) 0.0330(3) Uani 1 4 d .
C12 C 0.34753(7) 0.61707(15) 0.73456(19) 0.0287(3) Uani 1 4 d .
C13 C 0.41356(7) 0.66912(17) 0.68623(19) 0.0305(3) Uani 1 4 d .
C14 C 0.29605(7) 0.67130(17) 0.60360(19) 0.0311(3) Uani 1 4 d .
C15 C 0.32116(7) 0.73855(18) 0.44413(19) 0.0309(3) Uani 1 4 d .
C16 C 0.31008(7) 0.89034(17) 0.4123(2) 0.0351(4) Uani 1 4 d .
C17 C 0.33290(8) 0.9594(2) 0.2692(2) 0.0422(4) Uani 1 4 d .
C18 C 0.36778(8) 0.8762(2) 0.1553(2) 0.0445(4) Uani 1 4 d .
C19 C 0.37881(7) 0.7251(2) 0.1856(2) 0.0414(4) Uani 1 4 d .
C20 C 0.35590(7) 0.65319(19) 0.3275(2) 0.0334(4) Uani 1 4 d .
C21 C 0.36860(8) 0.48635(19) 0.3514(2) 0.0394(4) Uani 1 4 d .
H1 H 0.51228 0.93588 0.74636 0.0578 Uiso 1 4 calc R
H2 H 0.57089 0.80459 0.5512 0.0650 Uiso 1 4 calc R
H3 H 0.53022 0.58017 0.4384 0.0556 Uiso 1 4 calc R
H5 H 0.44951 0.37699 0.45319 0.0462 Uiso 1 4 calc R
H7 H 0.40149 0.14537 0.56663 0.0628 Uiso 1 4 calc R
H8 H 0.33998 0.0281 0.77079 0.0718 Uiso 1 4 calc R
H9 H 0.28484 0.17318 0.96326 0.0661 Uiso 1 4 calc R
H10 H 0.28971 0.43566 0.95439 0.0444 Uiso 1 4 calc R
H12 H 0.33669 0.66175 0.84522 0.0344 Uiso 1 4 calc R
H14A H 0.26883 0.58383 0.57479 0.0373 Uiso 1 4 calc R
H14B H 0.26843 0.74727 0.65802 0.0373 Uiso 1 4 calc R
H16 H 0.28635 0.94823 0.49017 0.0421 Uiso 1 4 calc R
H17 H 0.32461 1.06329 0.24951 0.0506 Uiso 1 4 calc R
H18 H 0.38393 0.92264 0.05748 0.0534 Uiso 1 4 calc R
H19 H 0.40277 0.66836 0.10724 0.0496 Uiso 1 4 calc R
H21A H 0.38636 0.44545 0.24656 0.0472 Uiso 1 4 calc R
H21B H 0.32742 0.43499 0.37156 0.0472 Uiso 1 4 calc R

loop_
_atom_site_aniso_label
_atom_site_aniso_U_11
_atom_site_aniso_U_22
_atom_site_aniso_U_33
_atom_site_aniso_U_12
_atom_site_aniso_U_13
_atom_site_aniso_U_23
N1 0.0445(8) 0.0457(8) 0.0355(8) -0.0046(6) -0.0082(7) 0.0048(7)
C1 0.0428(10) 0.0518(10) 0.0499(12) -0.0133(8) -0.0149(9) 0.0121(9)
C2 0.0272(9) 0.0818(13) 0.0536(12) -0.0079(9) -0.0034(9) 0.0262(12)
C3 0.0305(8) 0.0751(12) 0.0334(9) 0.0136(8) 0.0020(8) 0.0105(9)
C4 0.0300(8) 0.0494(9) 0.0254(8) 0.0105(7) -0.0031(7) 0.0039(7)
C5 0.0377(9) 0.0482(10) 0.0297(9) 0.0181(7) -0.0009(7) -0.0067(7)
C6 0.0422(9) 0.0383(8) 0.0313(9) 0.0093(7) -0.0106(7) -0.0046(7)
C7 0.0750(13) 0.0375(9) 0.0446(12) 0.0124(9) -0.0237(10) -0.0092(8)
C8 0.0918(15) 0.0319(8) 0.0558(13) -0.0060(10) -0.0280(12) 0.0034(9)
C9 0.0616(12) 0.0541(11) 0.0497(12) -0.0185(9) -0.0173(10) 0.0168(10)
C10 0.0365(9) 0.0417(9) 0.0328(9) -0.0060(7) -0.0045(7) 0.0055(7)
C11 0.0318(8) 0.0350(8) 0.0321(8) 0.0030(6) -0.0080(7) 0.0008(7)
C12 0.0303(7) 0.0322(7) 0.0236(8) 0.0035(6) 0.0010(6) -0.0014(6)
C13 0.0290(7) 0.0370(8) 0.0256(8) 0.0026(6) -0.0027(7) 0.0036(6)
C14 0.0261(7) 0.0386(8) 0.0286(8) 0.0051(6) 0.0007(7) -0.0006(7)
C15 0.0246(7) 0.0420(8) 0.0262(8) 0.0004(6) -0.0056(6) -0.0020(7)
C16 0.0321(8) 0.0412(8) 0.0321(9) 0.0011(6) -0.0057(7) -0.0025(7)
C17 0.0425(9) 0.0469(9) 0.0371(10) -0.0066(8) -0.0102(8) 0.0060(8)
C18 0.0384(9) 0.0627(11) 0.0323(10) -0.0095(8) -0.0034(8) 0.0101(8)
C19 0.0314(8) 0.0660(11) 0.0266(9) 0.0030(7) -0.0023(7) -0.0035(8)
C20 0.0278(8) 0.0483(9) 0.0241(8) 0.0036(7) -0.0051(6) -0.0032(7)
C21 0.0411(9) 0.0502(10) 0.0268(9) 0.0098(7) -0.0023(7) -0.0089(7)

loop_
_atom_type_symbol
_atom_type_description
_atom_type_scat_dispersion_real
_atom_type_scat_dispersion_imag
_atom_type_scat_source
C C 0.0181 0.0091
;
International Tables for Crystallography
(Vol. C, Tables 4.2.6.8 and 6.1.1.4)
;
H H 0.0000 0.0000
;
International Tables for Crystallography
(Vol. C, Table 6.1.1.4)
;
N N 0.0311 0.0180
;
International Tables for Crystallography
(Vol. C, Tables 4.2.6.8 and 6.1.1.4)
;

loop_
_geom_angle_atom_site_label_1
_geom_angle_atom_site_label_2
_geom_angle_atom_site_label_3
_geom_angle
_geom_angle_publ_flag
C1 N1 C13 117.04(15) yes
N1 C1 C2 122.81(17) yes
C1 C2 C3 119.39(16) yes
C2 C3 C4 119.46(17) yes
C3 C4 C5 123.56(15) yes
C3 C4 C13 118.31(15) yes
C5 C4 C13 118.06(13) yes
C4 C5 C6 110.17(13) yes
C4 C5 C21 111.52(13) yes
C6 C5 C21 110.15(13) yes
C5 C6 C7 123.17(16) yes
C5 C6 C11 117.93(13) yes
C7 C6 C11 118.86(16) yes
C6 C7 C8 120.31(18) yes
C7 C8 C9 119.72(17) yes
C8 C9 C10 121.03(19) yes
C9 C10 C11 119.27(16) yes
C6 C11 C10 120.78(14) yes
C6 C11 C12 118.29(14) yes
C10 C11 C12 120.91(14) yes
C11 C12 C13 109.84(12) yes
C11 C12 C14 110.35(12) yes
C13 C12 C14 111.22(12) yes
N1 C13 C4 122.99(14) yes
N1 C13 C12 118.80(13) yes
C4 C13 C12 118.18(13) yes
C12 C14 C15 116.54(12) yes
C14 C15 C16 118.72(14) yes
C14 C15 C20 122.32(14) yes
C16 C15 C20 118.96(14) yes
C15 C16 C17 121.45(15) yes
C16 C17 C18 119.74(16) yes
C17 C18 C19 119.20(17) yes
C18 C19 C20 122.04(16) yes
C15 C20 C19 118.61(15) yes
C15 C20 C21 122.09(14) yes
C19 C20 C21 119.31(15) yes
C5 C21 C20 115.49(13) yes
N1 C1 H1 118.595 no
C2 C1 H1 118.599 no
C1 C2 H2 120.308 no
C3 C2 H2 120.305 no
C2 C3 H3 120.269 no
C4 C3 H3 120.269 no
C4 C5 H5 108.298 no
C6 C5 H5 108.303 no
C21 C5 H5 108.303 no
C6 C7 H7 119.851 no
C8 C7 H7 119.841 no
C7 C8 H8 120.139 no
C9 C8 H8 120.138 no
C8 C9 H9 119.489 no
C10 C9 H9 119.484 no
C9 C10 H10 120.361 no
C11 C10 H10 120.367 no
C11 C12 H12 108.450 no
C13 C12 H12 108.456 no
C14 C12 H12 108.450 no
C12 C14 H14A 108.162 no
C12 C14 H14B 108.162 no
C15 C14 H14A 108.158 no
C15 C14 H14B 108.154 no
H14A C14 H14B 107.321 no
C15 C16 H16 119.279 no
C17 C16 H16 119.273 no
C16 C17 H17 120.128 no
C18 C17 H17 120.130 no
C17 C18 H18 120.400 no
C19 C18 H18 120.402 no
C18 C19 H19 118.984 no
C20 C19 H19 118.978 no
C5 C21 H21A 108.403 no
C5 C21 H21B 108.404 no
C20 C21 H21A 108.409 no
C20 C21 H21B 108.410 no
H21A C21 H21B 107.456 no

loop_
_geom_bond_atom_site_label_1
_geom_bond_atom_site_label_2
_geom_bond_distance
_geom_bond_publ_flag
N1 C1 1.365(2) yes
N1 C13 1.357(2) yes
C1 C2 1.374(3) yes
C2 C3 1.388(3) yes
C3 C4 1.380(2) yes
C4 C5 1.510(2) yes
C4 C13 1.401(2) yes
C5 C6 1.512(2) yes
C5 C21 1.581(2) yes
C6 C7 1.390(2) yes
C6 C11 1.397(2) yes
C7 C8 1.382(3) yes
C8 C9 1.376(3) yes
C9 C10 1.381(2) yes
C10 C11 1.376(2) yes
C11 C12 1.5161(19) yes
C12 C13 1.511(2) yes
C12 C14 1.583(2) yes
C14 C15 1.509(2) yes
C15 C16 1.388(2) yes
C15 C20 1.408(2) yes
C16 C17 1.388(2) yes
C17 C18 1.384(3) yes
C18 C19 1.381(3) yes
C19 C20 1.392(2) yes
C20 C21 1.514(2) yes
C1 H1 0.950 no
C2 H2 0.950 no
C3 H3 0.950 no
C5 H5 1.000 no
C7 H7 0.950 no
C8 H8 0.950 no
C9 H9 0.950 no
C10 H10 0.950 no
C12 H12 1.000 no
C14 H14A 0.990 no
C14 H14B 0.990 no
C16 H16 0.950 no
C17 H17 0.950 no
C18 H18 0.950 no
C19 H19 0.950 no
C21 H21A 0.990 no
C21 H21B 0.990 no

loop_
_geom_contact_atom_site_label_1
_geom_contact_atom_site_label_2
_geom_contact_distance
_geom_contact_publ_flag
_geom_contact_site_symmetry_2
N1 C3 2.795(2) no .
N1 C14 3.381(2) no .
N1 C15 3.515(2) no .
C1 C4 2.740(2) no .
C2 C13 2.727(2) no .
C3 C20 3.512(2) no .
C3 C21 3.448(2) no .
C4 C11 2.844(2) no .
C4 C14 3.278(2) no .
C4 C15 3.144(2) no .
C4 C20 2.795(2) no .
C5 C12 2.824(2) no .
C5 C14 3.321(2) no .
C5 C15 3.298(2) no .
C6 C9 2.766(3) no .
C6 C13 2.846(2) no .
C6 C14 3.273(2) no .
C7 C10 2.773(3) no .
C7 C21 3.433(3) no .
C8 C11 2.763(2) no .
C10 C14 3.409(2) no .
C11 C21 3.261(2) no .
C12 C20 3.293(2) no .
C12 C21 3.321(2) no .
C13 C15 2.815(2) no .
C13 C20 3.131(2) no .
C13 C21 3.280(2) no .
C14 C21 3.019(2) no .
C15 C18 2.799(2) no .
C16 C19 2.747(2) no .
C17 C20 2.795(2) no .
N1 C8 3.583(2) no 1_565
C8 N1 3.583(2) no 1_545
N1 H2 3.2546 no .
N1 H12 2.5303 no .
C1 H3 3.2443 no .
C3 H1 3.2360 no .
C3 H5 2.6317 no .
C4 H2 3.2506 no .
C4 H12 3.2864 no .
C4 H21A 3.1383 no .
C4 H21B 3.2526 no .
C5 H3 2.7289 no .
C5 H7 2.7273 no .
C5 H14A 3.3727 no .
C6 H8 3.2630 no .
C6 H10 3.2701 no .
C6 H12 3.2879 no .
C6 H14A 3.0929 no .
C6 H21A 3.2017 no .
C6 H21B 2.4673 no .
C7 H5 2.6306 no .
C7 H9 3.2413 no .
C7 H21B 3.1748 no .
C8 H10 3.2558 no .
C9 H7 3.2424 no .
C10 H8 3.2552 no .
C10 H12 2.5853 no .
C10 H14A 3.1540 no .
C11 H5 3.2809 no .
C11 H7 3.2609 no .
C11 H9 3.2350 no .
C11 H14A 2.4745 no .
C11 H14B 3.2136 no .
C11 H21B 3.0732 no .
C12 H10 2.6792 no .
C12 H21B 3.3612 no .
C13 H1 3.1794 no .
C13 H3 3.2531 no .
C13 H5 3.2828 no .
C13 H14A 3.2550 no .
C13 H14B 3.1310 no .
C14 H10 3.5114 no .
C14 H16 2.6251 no .
C14 H21B 2.8803 no .
C15 H12 3.3119 no .
C15 H17 3.2756 no .
C15 H19 3.2643 no .
C15 H21A 3.3371 no .
C15 H21B 2.7548 no .
C16 H14A 3.1350 no .
C16 H14B 2.5045 no .
C16 H18 3.2591 no .
C17 H19 3.2391 no .
C18 H16 3.2518 no .
C19 H17 3.2455 no .
C19 H21A 2.5300 no .
C19 H21B 3.1624 no .
C20 H5 3.2962 no .
C20 H14A 2.7690 no .
C20 H14B 3.3352 no .
C20 H16 3.2666 no .
C20 H18 3.2799 no .
C21 H3 3.5609 no .
C21 H7 3.5491 no .
C21 H14A 2.8905 no .
C21 H19 2.6393 no .
H1 H2 2.3080 no .
H2 H3 2.3458 no .
H3 H5 2.4742 no .
H3 H21A 3.5936 no .
H5 H7 2.4611 no .
H5 H21A 2.2098 no .
H5 H21B 2.6939 no .
H7 H8 2.3322 no .
H7 H21B 3.3849 no .
H8 H9 2.3205 no .
H9 H10 2.3285 no .
H10 H12 2.3986 no .
H10 H14A 3.3511 no .
H12 H14A 2.6891 no .
H12 H14B 2.2115 no .
H14A H16 3.3194 no .
H14A H21B 2.4330 no .
H14B H16 2.2653 no .
H16 H17 2.3297 no .
H17 H18 2.3421 no .
H18 H19 2.3217 no .
H19 H21A 2.2962 no .
H19 H21B 3.3600 no .
N1 H5 3.2693 no 4_665
N1 H7 3.5012 no 1_565
N1 H8 2.8763 no 1_565
N1 H18 2.8973 no 1_556
N1 H19 3.1472 no 1_556
C1 H5 3.0564 no 4_665
C1 H7 3.4767 no 1_565
C1 H18 3.4620 no 4_675
C1 H21A 3.5994 no 4_665
C2 H5 3.2523 no 4_665
C2 H18 3.2861 no 4_675
C2 H21A 2.8816 no 4_665
C3 H19 3.3741 no 4_665
C3 H21A 2.9920 no 4_665
C4 H3 3.3422 no 4_665
C6 H3 3.1320 no 4_665
C7 H2 3.4473 no 4_665
C7 H3 3.5974 no 4_665
C7 H16 3.2243 no 1_545
C7 H17 3.5886 no 1_545
C8 H2 2.9812 no 4_665
C8 H16 3.0027 no 1_545
C8 H17 3.5581 no 2_545
C8 H18 3.1333 no 1_546
C9 H2 2.8750 no 4_665
C9 H16 3.2691 no 2_545
C9 H17 3.3038 no 1_546
C9 H17 3.3111 no 2_545
C9 H18 3.3909 no 1_546
C9 H21B 3.4389 no 2_555
C10 H2 3.2687 no 4_665
C10 H3 3.3767 no 4_665
C10 H14A 2.9704 no 2_555
C10 H21A 3.4342 no 1_556
C10 H21B 2.9654 no 2_555
C11 H3 3.0066 no 4_665
C12 H3 3.5097 no 4_665
C12 H19 3.2447 no 1_556
C13 H3 3.2216 no 4_665
C13 H8 3.5998 no 1_565
C13 H19 3.3925 no 1_556
C14 H8 3.5562 no 1_565
C14 H10 3.0057 no 2_554
C14 H12 3.4756 no 2_554
C15 H10 3.5521 no 2_554
C15 H12 3.4734 no 2_554
C15 H14B 2.9717 no 2_554
C16 H7 3.2128 no 1_565
C16 H8 3.1922 no 1_565
C16 H8 3.5633 no 2_564
C16 H9 3.2268 no 2_564
C16 H14B 2.9155 no 2_554
C17 H1 3.3833 no 4_674
C17 H2 3.3939 no 4_674
C17 H7 3.2409 no 1_565
C17 H9 3.2641 no 1_564
C17 H9 3.4819 no 2_564
C17 H14B 2.9750 no 2_554
C17 H16 3.3621 no 2_554
C18 H1 3.1047 no 4_674
C18 H2 3.2172 no 4_674
C18 H8 3.4217 no 1_564
C18 H9 3.5117 no 1_564
C18 H12 3.2018 no 1_554
C18 H14B 3.0779 no 2_554
C18 H16 3.5536 no 2_554
C19 H12 2.9303 no 1_554
C19 H14A 3.4577 no 2_554
C19 H14B 3.1036 no 2_554
C20 H14A 3.3698 no 2_554
C20 H14B 3.0589 no 2_554
C21 H10 3.4527 no 2_554
H1 C17 3.3833 no 4_675
H1 C18 3.1047 no 4_675
H1 H5 3.3301 no 4_665
H1 H7 3.3069 no 1_565
H1 H7 3.2283 no 4_665
H1 H17 3.4224 no 4_675
H1 H18 2.9359 no 4_675
H2 C7 3.4473 no 4_664
H2 C8 2.9812 no 4_664
H2 C9 2.8750 no 4_664
H2 C10 3.2687 no 4_664
H2 C17 3.3939 no 4_675
H2 C18 3.2172 no 4_675
H2 H8 3.2828 no 4_664
H2 H9 3.1147 no 4_664
H2 H17 2.9529 no 4_675
H2 H18 2.5961 no 4_675
H2 H21A 2.8597 no 4_665
H3 C4 3.3422 no 4_664
H3 C6 3.1320 no 4_664
H3 C7 3.5974 no 4_664
H3 C10 3.3767 no 4_664
H3 C11 3.0066 no 4_664
H3 C12 3.5097 no 4_664
H3 C13 3.2216 no 4_664
H3 H12 3.5989 no 4_664
H3 H19 2.9439 no 4_665
H3 H21A 3.0420 no 4_665
H5 N1 3.2693 no 4_664
H5 C1 3.0564 no 4_664
H5 C2 3.2523 no 4_664
H5 H1 3.3301 no 4_664
H5 H19 3.3618 no 4_665
H7 N1 3.5012 no 1_545
H7 C1 3.4767 no 1_545
H7 C16 3.2128 no 1_545
H7 C17 3.2409 no 1_545
H7 H1 3.3069 no 1_545
H7 H1 3.2283 no 4_664
H7 H16 3.0437 no 1_545
H7 H17 3.1035 no 1_545
H8 N1 2.8763 no 1_545
H8 C13 3.5998 no 1_545
H8 C14 3.5562 no 1_545
H8 C16 3.1922 no 1_545
H8 C16 3.5633 no 2_545
H8 C18 3.4217 no 1_546
H8 H2 3.2828 no 4_665
H8 H12 3.3008 no 1_545
H8 H14B 3.0438 no 1_545
H8 H16 2.6187 no 1_545
H8 H16 3.2615 no 2_545
H8 H17 3.4716 no 2_545
H8 H18 2.6526 no 1_546
H9 C16 3.2268 no 2_545
H9 C17 3.2641 no 1_546
H9 C17 3.4819 no 2_545
H9 C18 3.5117 no 1_546
H9 H2 3.1147 no 4_665
H9 H16 2.4998 no 2_545
H9 H17 2.6345 no 1_546
H9 H17 3.0290 no 2_545
H9 H18 3.1340 no 1_546
H9 H21B 3.3868 no 2_555
H10 C14 3.0057 no 2_555
H10 C15 3.5521 no 2_555
H10 C21 3.4527 no 2_555
H10 H14A 2.0417 no 2_555
H10 H14B 3.4334 no 2_555
H10 H19 3.3744 no 1_556
H10 H21A 3.1045 no 1_556
H10 H21B 3.4462 no 1_556
H10 H21B 2.5462 no 2_555
H12 C14 3.4756 no 2_555
H12 C15 3.4734 no 2_555
H12 C18 3.2018 no 1_556
H12 C19 2.9303 no 1_556
H12 H3 3.5989 no 4_665
H12 H8 3.3008 no 1_565
H12 H14A 2.9640 no 2_555
H12 H14B 3.4298 no 2_555
H12 H18 3.0391 no 1_556
H12 H19 2.5227 no 1_556
H14A C10 2.9704 no 2_554
H14A C19 3.4577 no 2_555
H14A C20 3.3698 no 2_555
H14A H10 2.0417 no 2_554
H14A H12 2.9640 no 2_554
H14A H21B 3.3927 no 2_555
H14B C15 2.9717 no 2_555
H14B C16 2.9155 no 2_555
H14B C17 2.9750 no 2_555
H14B C18 3.0779 no 2_555
H14B C19 3.1036 no 2_555
H14B C20 3.0589 no 2_555
H14B H8 3.0438 no 1_565
H14B H10 3.4334 no 2_554
H14B H12 3.4298 no 2_554
H14B H16 3.4091 no 2_555
H14B H17 3.4913 no 2_555
H16 C7 3.2243 no 1_565
H16 C8 3.0027 no 1_565
H16 C9 3.2691 no 2_564
H16 C17 3.3621 no 2_555
H16 C18 3.5536 no 2_555
H16 H7 3.0437 no 1_565
H16 H8 2.6187 no 1_565
H16 H8 3.2615 no 2_564
H16 H9 2.4998 no 2_564
H16 H14B 3.4091 no 2_554
H16 H17 3.2874 no 2_555
H17 C7 3.5886 no 1_565
H17 C8 3.5581 no 2_564
H17 C9 3.3038 no 1_564
H17 C9 3.3111 no 2_564
H17 H1 3.4224 no 4_674
H17 H2 2.9529 no 4_674
H17 H7 3.1035 no 1_565
H17 H8 3.4716 no 2_564
H17 H9 2.6345 no 1_564
H17 H9 3.0290 no 2_564
H17 H14B 3.4913 no 2_554
H17 H16 3.2874 no 2_554
H17 H21B 3.4363 no 1_565
H18 N1 2.8973 no 1_554
H18 C1 3.4620 no 4_674
H18 C2 3.2861 no 4_674
H18 C8 3.1333 no 1_564
H18 C9 3.3909 no 1_564
H18 H1 2.9359 no 4_674
H18 H2 2.5961 no 4_674
H18 H8 2.6526 no 1_564
H18 H9 3.1340 no 1_564
H18 H12 3.0391 no 1_554
H19 N1 3.1472 no 1_554
H19 C3 3.3741 no 4_664
H19 C12 3.2447 no 1_554
H19 C13 3.3925 no 1_554
H19 H3 2.9439 no 4_664
H19 H5 3.3618 no 4_664
H19 H10 3.3744 no 1_554
H19 H12 2.5227 no 1_554
H21A C1 3.5994 no 4_664
H21A C2 2.8816 no 4_664
H21A C3 2.9920 no 4_664
H21A C10 3.4342 no 1_554
H21A H2 2.8597 no 4_664
H21A H3 3.0420 no 4_664
H21A H10 3.1045 no 1_554
H21B C9 3.4389 no 2_554
H21B C10 2.9654 no 2_554
H21B H9 3.3868 no 2_554
H21B H10 3.4462 no 1_554
H21B H10 2.5462 no 2_554
H21B H14A 3.3927 no 2_554
H21B H17 3.4363 no 1_545

loop_
_geom_torsion_atom_site_label_1
_geom_torsion_atom_site_label_2
_geom_torsion_atom_site_label_3
_geom_torsion_atom_site_label_4
_geom_torsion
_geom_torsion_publ_flag
C1 N1 C13 C4 0.8(2) no
C1 N1 C13 C12 -176.92(13) no
C13 N1 C1 C2 -0.2(2) no
N1 C1 C2 C3 -0.3(3) no
C1 C2 C3 C4 0.2(3) no
C2 C3 C4 C5 177.19(15) no
C2 C3 C4 C13 0.3(3) no
C3 C4 C5 C6 142.82(16) no
C3 C4 C5 C21 -94.54(18) no
C3 C4 C13 N1 -0.8(2) no
C3 C4 C13 C12 176.87(14) no
C5 C4 C13 N1 -177.90(13) no
C5 C4 C13 C12 -0.2(2) no
C13 C4 C5 C6 -40.27(19) no
C13 C4 C5 C21 82.36(17) no
C4 C5 C6 C7 -141.67(14) no
C4 C5 C6 C11 40.43(19) no
C4 C5 C21 C20 -9.38(18) no
C6 C5 C21 C20 113.27(14) no
C21 C5 C6 C7 94.89(17) no
C21 C5 C6 C11 -83.01(16) no
C5 C6 C7 C8 -176.60(15) no
C5 C6 C11 C10 178.16(13) no
C5 C6 C11 C12 -0.2(2) no
C7 C6 C11 C10 0.2(2) no
C7 C6 C11 C12 -178.18(14) no
C11 C6 C7 C8 1.3(3) no
C6 C7 C8 C9 -1.5(3) no
C7 C8 C9 C10 0.2(3) no
C8 C9 C10 C11 1.3(3) no
C9 C10 C11 C6 -1.4(2) no
C9 C10 C11 C12 176.88(14) no
C6 C11 C12 C13 -40.08(18) no
C6 C11 C12 C14 82.89(16) no
C10 C11 C12 C13 141.57(13) no
C10 C11 C12 C14 -95.46(16) no
C11 C12 C13 N1 -141.95(13) no
C11 C12 C13 C4 40.25(17) no
C11 C12 C14 C15 -112.02(13) no
C13 C12 C14 C15 10.15(16) no
C14 C12 C13 N1 95.59(14) no
C14 C12 C13 C4 -82.21(15) no
C12 C14 C15 C16 -113.75(14) no
C12 C14 C15 C20 65.61(17) no
C14 C15 C16 C17 178.87(12) no
C14 C15 C20 C19 -178.30(12) no
C14 C15 C20 C21 2.1(2) no
C16 C15 C20 C19 1.1(2) no
C16 C15 C20 C21 -178.53(12) no
C20 C15 C16 C17 -0.5(2) no
C15 C16 C17 C18 -0.3(2) no
C16 C17 C18 C19 0.6(2) no
C17 C18 C19 C20 0.0(2) no
C18 C19 C20 C15 -0.8(2) no
C18 C19 C20 C21 178.77(13) no
C15 C20 C21 C5 -68.67(18) no
C19 C20 C21 C5 111.74(15) no
